data_4036858
loop_
_publ_author_name
'Liu, Gong-Qing'
'Cui, Bin'
'Xu, Rong'
'Li, Yue-Ming'

_publ_section_title
;
 Preparation of trans-2-Substituted-4-halopiperidines and
 cis-2-Substituted-4-halotetrahydropyrans via AlCl3-Catalyzed Prins
 Reaction.
;
_journal_issue 12
_journal_name_full 'The Journal of organic chemistry'
_journal_page_first 5144
_journal_page_last 5161
_journal_paper_doi 10.1021/acs.joc.6b00725
_journal_volume 81
_journal_year 2016
_chemical_formula_sum 'C11 H12 Cl N O3'
_chemical_formula_weight 241.67
_space_group_IT_number 2
_space_group_name_Hall '-P 1'
_space_group_name_H-M_alt 'P -1'
_symmetry_cell_setting triclinic
_symmetry_space_group_name_H-M 'P -1'
_atom_sites_solution_hydrogens geom
_atom_sites_solution_primary direct
_atom_sites_solution_secondary difmap
_audit_creation_method SHELXL-97
_cell_angle_alpha 74.756(17)
_cell_angle_beta 84.10(2)
_cell_angle_gamma 82.37(2)
_cell_formula_units_Z 2
_cell_length_a 6.903(2)
_cell_length_b 8.862(3)
_cell_length_c 9.524(3)
_cell_measurement_reflns_used 1730
_cell_measurement_temperature 113(2)
_cell_measurement_theta_max 27.5
_cell_measurement_theta_min 3.6
_cell_volume 555.7(3)
_computing_cell_refinement 'CrystalClear-SM Expert 2.1 b42'
_computing_data_collection 'CrystalClear-SM Expert 2.1 b42 (Rigaku, 2015)'
_computing_data_reduction 'CrystalClear-SM Expert 2.1 b42'
_computing_molecular_graphics 'CrystalStructure 4.1'
_computing_publication_material 'CrystalStructure 4.1 (Rigaku, 2014)'
_computing_structure_refinement 'SHELXL-97 (Sheldrick, 1997)'
_computing_structure_solution 'SHELXS-97 (Sheldrick, 1990)'
_diffrn_ambient_temperature 113(2)
_diffrn_detector_area_resol_mean 5.814
_diffrn_measured_fraction_theta_full 0.935
_diffrn_measured_fraction_theta_max 0.935
_diffrn_measurement_device_type 'Rigaku XtaLAB P200'
_diffrn_measurement_method '\w and \f scans'
_diffrn_radiation_monochromator multilayer
_diffrn_radiation_source 'rotating anode'
_diffrn_radiation_type MoK\a
_diffrn_radiation_wavelength 0.71073
_diffrn_reflns_av_R_equivalents 0.0537
_diffrn_reflns_av_sigmaI/netI 0.0472
_diffrn_reflns_limit_h_max 8
_diffrn_reflns_limit_h_min -8
_diffrn_reflns_limit_k_max 11
_diffrn_reflns_limit_k_min -11
_diffrn_reflns_limit_l_max 12
_diffrn_reflns_limit_l_min -12
_diffrn_reflns_number 6541
_diffrn_reflns_theta_full 27.52
_diffrn_reflns_theta_max 27.52
_diffrn_reflns_theta_min 3.59
_diffrn_standards_decay_% 0
_diffrn_standards_interval_count 0
_diffrn_standards_interval_time 0
_diffrn_standards_number 0
_exptl_absorpt_coefficient_mu 0.334
_exptl_absorpt_correction_T_max 0.9610
_exptl_absorpt_correction_T_min 0.9361
_exptl_absorpt_correction_type multi-scan
_exptl_absorpt_process_details 'REQAB (Rigaku, 1998)'
_exptl_crystal_colour Colorless
_exptl_crystal_density_diffrn 1.444
_exptl_crystal_density_method 'not measured'
_exptl_crystal_description Prism
_exptl_crystal_F_000 252
_exptl_crystal_size_max 0.20
_exptl_crystal_size_mid 0.18
_exptl_crystal_size_min 0.12
_refine_diff_density_max 0.601
_refine_diff_density_min -0.317
_refine_diff_density_rms 0.095
_refine_ls_extinction_method none
_refine_ls_goodness_of_fit_ref 1.072
_refine_ls_hydrogen_treatment constr
_refine_ls_matrix_type full
_refine_ls_number_parameters 145
_refine_ls_number_reflns 2393
_refine_ls_number_restraints 0
_refine_ls_restrained_S_all 1.072
_refine_ls_R_factor_all 0.0521
_refine_ls_R_factor_gt 0.0490
_refine_ls_shift/su_max 0.004
_refine_ls_shift/su_mean 0.001
_refine_ls_structure_factor_coef Fsqd
_refine_ls_weighting_details 'calc w=1/[\s^2^(Fo^2^)+(0.1109P)^2^+0.5341P] where P=(Fo^2^+2Fc^2^)/3'
_refine_ls_weighting_scheme calc
_refine_ls_wR_factor_gt 0.1665
_refine_ls_wR_factor_ref 0.1737
_reflns_number_gt 2223
_reflns_number_total 2393
_reflns_threshold_expression >2sigma(I)
_cod_data_source_file jo6b00725_si_002.cif
_cod_data_source_block shelx
_cod_depositor_comments
;
The following automatic conversions were performed:

data item '_exptl_absorpt_correction_type' value 'MULTI-SCAN' was
changed to 'multi-scan' in accordance with the
/home/saulius/struct/COD-crude-data/automatic-downloads/DataCite-retrospective/ACS/depositions/lib/dictionaries/cif_core.dic
dictionary named 'cif_core.dic' version 2.4.2 last updated on
2011-04-26.

data item '_refine_ls_hydrogen_treatment' value 'CONSTR' was changed
to 'constr' in accordance with the
/home/saulius/struct/COD-crude-data/automatic-downloads/DataCite-retrospective/ACS/depositions/lib/dictionaries/cif_core.dic
dictionary named 'cif_core.dic' version 2.4.2 last updated on
2011-04-26.

data item '_symmetry_cell_setting' value 'Triclinic' was changed to
'triclinic' in accordance with the
/home/saulius/struct/COD-crude-data/automatic-downloads/DataCite-retrospective/ACS/depositions/lib/dictionaries/cif_core.dic
dictionary named 'cif_core.dic' version 2.4.2 last updated on
2011-04-26.

Automatic conversion script
Id: cif_fix_values 6909 2019-04-08 15:41:33Z antanas 
;
_cod_original_sg_symbol_H-M P-1
_cod_database_code 4036858

loop_
_symmetry_equiv_pos_as_xyz
'x, y, z'
'-x, -y, -z'

loop_
_atom_site_label
_atom_site_type_symbol
_atom_site_fract_x
_atom_site_fract_y
_atom_site_fract_z
_atom_site_U_iso_or_equiv
_atom_site_adp_type
_atom_site_occupancy
_atom_site_symmetry_multiplicity
_atom_site_calc_flag
_atom_site_refinement_flags
Cl1 Cl 0.20379(8) 0.50897(7) -0.19746(6) 0.0239(2) Uani 1 1 d .
O1 O 0.3490(2) 0.06234(19) 0.15435(18) 0.0204(4) Uani 1 1 d .
O2 O 0.7225(3) 0.3070(2) 0.7280(2) 0.0304(4) Uani 1 1 d .
O3 O 0.9526(3) 0.1602(3) 0.6387(2) 0.0324(5) Uani 1 1 d .
N1 N 0.7855(3) 0.2301(2) 0.6398(2) 0.0221(4) Uani 1 1 d .
C1 C 0.2286(4) 0.0508(3) 0.0447(3) 0.0231(5) Uani 1 1 d .
H1A H 0.0907 0.0489 0.0852 0.028 Uiso 1 1 calc R
H1B H 0.2702 -0.0491 0.0165 0.028 Uiso 1 1 calc R
C2 C 0.2419(3) 0.1882(3) -0.0900(3) 0.0214(5) Uani 1 1 d .
H2A H 0.3780 0.1879 -0.1345 0.026 Uiso 1 1 calc R
H2B H 0.1550 0.1789 -0.1630 0.026 Uiso 1 1 calc R
C3 C 0.1798(3) 0.3396(3) -0.0436(2) 0.0194(5) Uani 1 1 d .
H3 H 0.0392 0.3406 -0.0056 0.023 Uiso 1 1 calc R
C4 C 0.3020(3) 0.3493(3) 0.0770(2) 0.0183(5) Uani 1 1 d .
H4A H 0.2533 0.4443 0.1118 0.022 Uiso 1 1 calc R
H4B H 0.4404 0.3571 0.0392 0.022 Uiso 1 1 calc R
C5 C 0.2879(3) 0.2010(3) 0.2040(2) 0.0180(5) Uani 1 1 d .
H5 H 0.1492 0.1982 0.2460 0.022 Uiso 1 1 calc R
C6 C 0.4183(3) 0.2026(3) 0.3216(2) 0.0177(5) Uani 1 1 d .
C7 C 0.3522(3) 0.2931(3) 0.4207(2) 0.0195(5) Uani 1 1 d .
H7 H 0.2246 0.3487 0.4158 0.023 Uiso 1 1 calc R
C8 C 0.4716(3) 0.3025(3) 0.5260(2) 0.0198(5) Uani 1 1 d .
H8 H 0.4274 0.3638 0.5936 0.024 Uiso 1 1 calc R
C9 C 0.6568(3) 0.2201(3) 0.5301(2) 0.0185(5) Uani 1 1 d .
C10 C 0.7260(3) 0.1277(3) 0.4345(2) 0.0189(5) Uani 1 1 d .
H10 H 0.8531 0.0710 0.4408 0.023 Uiso 1 1 calc R
C11 C 0.6047(3) 0.1203(3) 0.3296(2) 0.0188(5) Uani 1 1 d .
H11 H 0.6494 0.0584 0.2626 0.023 Uiso 1 1 calc R

loop_
_atom_site_aniso_label
_atom_site_aniso_U_11
_atom_site_aniso_U_22
_atom_site_aniso_U_33
_atom_site_aniso_U_23
_atom_site_aniso_U_13
_atom_site_aniso_U_12
Cl1 0.0276(4) 0.0223(3) 0.0176(3) 0.0002(2) -0.0019(2) 0.0019(2)
O1 0.0246(8) 0.0189(8) 0.0197(8) -0.0052(6) -0.0104(6) -0.0021(6)
O2 0.0403(11) 0.0305(10) 0.0252(9) -0.0127(8) -0.0110(8) -0.0033(8)
O3 0.0213(9) 0.0511(13) 0.0279(9) -0.0132(9) -0.0092(7) -0.0030(8)
N1 0.0254(10) 0.0238(10) 0.0178(9) -0.0032(8) -0.0061(7) -0.0062(8)
C1 0.0269(12) 0.0222(12) 0.0218(11) -0.0040(9) -0.0108(9) -0.0051(9)
C2 0.0232(11) 0.0231(12) 0.0187(10) -0.0051(9) -0.0073(8) -0.0014(9)
C3 0.0187(10) 0.0213(11) 0.0163(10) -0.0012(8) -0.0036(8) -0.0010(8)
C4 0.0178(10) 0.0182(11) 0.0183(10) -0.0029(8) -0.0040(8) -0.0007(8)
C5 0.0165(10) 0.0200(11) 0.0176(10) -0.0041(8) -0.0043(8) -0.0018(8)
C6 0.0194(10) 0.0184(11) 0.0151(10) -0.0023(8) -0.0026(8) -0.0045(8)
C7 0.0180(10) 0.0200(11) 0.0195(10) -0.0037(9) -0.0028(8) 0.0001(8)
C8 0.0241(11) 0.0190(11) 0.0170(10) -0.0054(8) -0.0014(8) -0.0029(9)
C9 0.0214(11) 0.0201(11) 0.0143(10) -0.0017(8) -0.0044(8) -0.0066(8)
C10 0.0167(10) 0.0210(11) 0.0184(10) -0.0033(9) -0.0043(8) -0.0004(8)
C11 0.0197(10) 0.0207(11) 0.0165(10) -0.0048(8) -0.0032(8) -0.0019(8)

loop_
_atom_type_symbol
_atom_type_description
_atom_type_scat_dispersion_real
_atom_type_scat_dispersion_imag
_atom_type_scat_source
C C 0.0033 0.0016 'International Tables Vol C Tables 4.2.6.8 and 6.1.1.4'
H H 0.0000 0.0000 'International Tables Vol C Tables 4.2.6.8 and 6.1.1.4'
N N 0.0061 0.0033 'International Tables Vol C Tables 4.2.6.8 and 6.1.1.4'
O O 0.0106 0.0060 'International Tables Vol C Tables 4.2.6.8 and 6.1.1.4'
Cl Cl 0.1484 0.1585 'International Tables Vol C Tables 4.2.6.8 and 6.1.1.4'

loop_
_geom_angle_atom_site_label_1
_geom_angle_atom_site_label_2
_geom_angle_atom_site_label_3
_geom_angle
C5 O1 C1 111.36(17)
O2 N1 O3 123.3(2)
O2 N1 C9 118.7(2)
O3 N1 C9 118.05(19)
O1 C1 C2 111.60(19)
O1 C1 H1A 109.3
C2 C1 H1A 109.3
O1 C1 H1B 109.3
C2 C1 H1B 109.3
H1A C1 H1B 108.0
C3 C2 C1 108.26(19)
C3 C2 H2A 110.0
C1 C2 H2A 110.0
C3 C2 H2B 110.0
C1 C2 H2B 110.0
H2A C2 H2B 108.4
C2 C3 C4 110.61(19)
C2 C3 Cl1 110.64(16)
C4 C3 Cl1 109.75(16)
C2 C3 H3 108.6
C4 C3 H3 108.6
Cl1 C3 H3 108.6
C3 C4 C5 109.15(18)
C3 C4 H4A 109.8
C5 C4 H4A 109.8
C3 C4 H4B 109.8
C5 C4 H4B 109.8
H4A C4 H4B 108.3
O1 C5 C6 108.16(18)
O1 C5 C4 110.64(18)
C6 C5 C4 110.33(18)
O1 C5 H5 109.2
C6 C5 H5 109.2
C4 C5 H5 109.2
C11 C6 C7 119.6(2)
C11 C6 C5 121.2(2)
C7 C6 C5 119.1(2)
C8 C7 C6 120.5(2)
C8 C7 H7 119.7
C6 C7 H7 119.7
C9 C8 C7 118.3(2)
C9 C8 H8 120.9
C7 C8 H8 120.9
C8 C9 C10 122.6(2)
C8 C9 N1 118.9(2)
C10 C9 N1 118.4(2)
C11 C10 C9 118.2(2)
C11 C10 H10 120.9
C9 C10 H10 120.9
C10 C11 C6 120.7(2)
C10 C11 H11 119.7
C6 C11 H11 119.7

loop_
_geom_bond_atom_site_label_1
_geom_bond_atom_site_label_2
_geom_bond_distance
Cl1 C3 1.813(2)
O1 C5 1.427(3)
O1 C1 1.431(3)
O2 N1 1.228(3)
O3 N1 1.235(3)
N1 C9 1.466(3)
C1 C2 1.524(3)
C1 H1A 0.9900
C1 H1B 0.9900
C2 C3 1.516(3)
C2 H2A 0.9900
C2 H2B 0.9900
C3 C4 1.520(3)
C3 H3 1.0000
C4 C5 1.541(3)
C4 H4A 0.9900
C4 H4B 0.9900
C5 C6 1.511(3)
C5 H5 1.0000
C6 C11 1.391(3)
C6 C7 1.398(3)
C7 C8 1.387(3)
C7 H7 0.9500
C8 C9 1.384(3)
C8 H8 0.9500
C9 C10 1.388(3)
C10 C11 1.388(3)
C10 H10 0.9500
C11 H11 0.9500

loop_
_geom_torsion_atom_site_label_1
_geom_torsion_atom_site_label_2
_geom_torsion_atom_site_label_3
_geom_torsion_atom_site_label_4
_geom_torsion
C5 O1 C1 C2 61.9(2)
O1 C1 C2 C3 -58.3(3)
C1 C2 C3 C4 55.3(2)
C1 C2 C3 Cl1 177.18(15)
C2 C3 C4 C5 -55.0(2)
Cl1 C3 C4 C5 -177.38(14)
C1 O1 C5 C6 178.60(18)
C1 O1 C5 C4 -60.4(2)
C3 C4 C5 O1 56.8(2)
C3 C4 C5 C6 176.43(18)
O1 C5 C6 C11 23.6(3)
C4 C5 C6 C11 -97.5(2)
O1 C5 C6 C7 -158.7(2)
C4 C5 C6 C7 80.1(2)
C11 C6 C7 C8 0.5(3)
C5 C6 C7 C8 -177.2(2)
C6 C7 C8 C9 0.0(3)
C7 C8 C9 C10 -0.8(3)
C7 C8 C9 N1 179.4(2)
O2 N1 C9 C8 2.5(3)
O3 N1 C9 C8 -177.6(2)
O2 N1 C9 C10 -177.4(2)
O3 N1 C9 C10 2.6(3)
C8 C9 C10 C11 1.0(3)
N1 C9 C10 C11 -179.1(2)
C9 C10 C11 C6 -0.5(3)
C7 C6 C11 C10 -0.3(3)
C5 C6 C11 C10 177.4(2)
